data_5000109
loop_
_publ_author_name
'Senge, Mathias O.'
'Hope, H\"akon'
'Smith, Kevin M.'

_publ_section_title
;
 Notes: Structure and Conformation of Photosynthetic Pigments and
 Related Compounds 3. Crystal Structure of \b-Carotene
;
_journal_issue 5-6
_journal_name_full 'Zeitschrift f\"ur Naturforschung C'
_journal_page_first 474
_journal_page_last 476
_journal_paper_doi 10.1515/znc-1992-0623
_journal_volume 47
_chemical_formula_sum 'C40 H56'
_space_group_IT_number 14
_symmetry_cell_setting monoclinic
_symmetry_space_group_name_Hall '-P 2yn'
_symmetry_space_group_name_H-M 'P 1 21/n 1'
_cell_angle_alpha 90
_cell_angle_beta 93.41(2)
_cell_angle_gamma 90
_cell_formula_units_Z 2
_cell_length_a 7.656(2)
_cell_length_b 9.445(5)
_cell_length_c 23.536(15)
_cod_original_sg_symbol_H-M 'P 21/n'
_cod_database_code 5000109

loop_
_symmetry_equiv_pos_site_id
_symmetry_equiv_pos_as_xyz
1 x,y,z
2 1/2-x,1/2+y,1/2-z
3 -x,-y,-z
4 -1/2+x,-1/2-y,-1/2+z

loop_
_atom_site_label
_atom_site_type_symbol
_atom_site_fract_x
_atom_site_fract_y
_atom_site_fract_z
C1 C 0.6790(6) 1.6679(4) 0.1825(2)
C2 C 0.8340(6) 1.5934(5) 0.1573(2)
C3 C 0.6200(7) 1.7874(4) 0.1421(2)
C4 C 0.7068(12) 1.7558(8) 0.2393(3)
C5? C 0.7757(14) 1.6911(11) 0.2394(5)
C6 C 0.6989(10) 1.6707(9) 0.2907(3)
C7? C 0.6347(15) 1.7428(14) 0.2821(5)
C8 C 0.5131(5) 1.6158(4) 0.2915(2)
C9 C 0.4456(5) 1.5480(4) 0.2372(2)
C10 C 0.2818(5) 1.4606(5) 0.2438(2)
C11 C 0.5261(5) 1.5625(4) 0.1888(2)
C12 C 0.4762(5) 1.4829(4) 0.1364(2)
C13 C 0.4331(5) 1.3447(4) 0.1341(2)
C14 C 0.3918(5) 1.2634(4) 0.0823(2)
C15 C 0.4109(5) 1.3321(4) 0.0260(2)
C16 C 0.3386(5) 1.1274(4) 0.0873(2)
C17 C 0.2866(5) 1.0322(4) 0.0422(2)
C18 C 0.2221(5) 0.9006(4) 0.0510(2)
C19 C 0.1575(5) 0.8026(4) 0.0080(2)
C20 C 0.1575(5) 0.8455(4) -0.0534(2)
C21 C 0.0969(5) 0.6740(4) 0.0246(2)
C22 C 0.0262(5) 0.5634(4) -0.0102(2)
H1 H 0.79670 1.57140 0.12170
H2 H 0.87620 1.54680 0.19360
H3 H 0.93980 1.67800 0.16550
H4 H 0.59780 1.74990 0.09700
H5 H 0.71960 1.86540 0.13670
H6 H 0.51770 1.81770 0.16020
H7 H 0.59400 1.83580 0.24490
H8 H 0.83470 1.79490 0.23900
H9 H 0.70420 1.74420 0.33220
H10 H 0.81360 1.60570 0.27820
H11 H 0.53360 1.54470 0.32250
H12 H 0.41390 1.65600 0.31170
H13 H 0.19140 1.51800 0.26330
H14 H 0.32900 1.37130 0.26470
H15 H 0.22740 1.44260 0.20190
H16 H 0.46570 1.54410 0.09830
H17 H 0.43870 1.29090 0.17570
H18 H 0.41350 1.25680 -0.00510
H19 H 0.35740 1.41360 0.02020
H20 H 0.53270 1.36190 0.02320
H21 H 0.32380 1.08860 0.12500
H22 H 0.27970 1.05410 0.00150
H23 H 0.23870 0.86460 0.09580
H24 H 0.10450 0.76610 -0.07750
H25 H 0.11610 0.94850 -0.05940
H26 H 0.28060 0.88670 -0.06110
H27 H 0.12420 0.64490 0.06720
H28 H 0.00100 0.57740 -0.05350
C22B* C -0.0262(5) 0.4366(4) 0.0102(2)
C21B* C -0.0969(5) 0.3260(4) -0.0246(2)
H28B* H -0.00100 0.42260 0.05350
C19B* C -0.1575(5) 0.1974(4) -0.0080(2)
H27B* H -0.12420 0.35510 -0.06720
C18B* C -0.2221(5) 0.0994(4) -0.0510(2)
C20B* C -0.1575(5) 0.1545(4) 0.0534(2)
C17B* C -0.2866(5) -0.0322(4) -0.0422(2)
H23B* H -0.23870 0.13540 -0.09580
H24B* H -0.10450 0.23390 0.07750
H25B* H -0.11610 0.05150 0.05940
H26B* H -0.28060 0.11330 0.06110
C16B* C -0.3386(5) -0.1274(4) -0.0873(2)
H22B* H -0.27970 -0.05410 -0.00150
C14B* C -0.3918(5) -0.2634(4) -0.0823(2)
H21B* H -0.32380 -0.08860 -0.12500
C13B* C -0.4331(5) -0.3447(4) -0.1341(2)
C15B* C -0.4109(5) -0.3321(4) -0.0260(2)
C12B* C -0.4762(5) -0.4829(4) -0.1364(2)
H17B* H -0.43870 -0.29090 -0.17570
H18B* H -0.41350 -0.25680 0.00510
H19B* H -0.35740 -0.41360 -0.02020
H20B* H -0.53270 -0.36190 -0.02320
C11B* C -0.5261(5) -0.5625(4) -0.1888(2)
H16B* H -0.46570 -0.54410 -0.09830
C1B* C -0.6790(6) -0.6679(4) -0.1825(2)
C9B* C -0.4456(5) -0.5480(4) -0.2372(2)
C2B* C -0.8340(6) -0.5934(5) -0.1573(2)
C3B* C -0.6200(7) -0.7874(4) -0.1421(2)
C4B* C -0.7068(12) -0.7558(8) -0.2393(3)
C8B* C -0.5131(5) -0.6158(4) -0.2915(2)
C10B* C -0.2818(5) -0.4606(5) -0.2438(2)
H1B* H -0.79670 -0.57140 -0.12170
H2B* H -0.87620 -0.54680 -0.19360
H3B* H -0.93980 -0.67800 -0.16550
H4B* H -0.59780 -0.74990 -0.09700
H5B* H -0.71960 -0.86540 -0.13670
H6B* H -0.51770 -0.81770 -0.16020
C6B* C -0.6989(10) -0.6707(9) -0.2907(3)
H7B* H -0.59400 -0.83580 -0.24490
H8B* H -0.83470 -0.79490 -0.23900
H11B* H -0.53360 -0.54470 -0.32250
H12B* H -0.41390 -0.65600 -0.31170
H13B* H -0.19140 -0.51800 -0.26330
H14B* H -0.32900 -0.37130 -0.26470
H15B* H -0.22740 -0.44260 -0.20190
H9B* H -0.70420 -0.74420 -0.33220
H10B* H -0.81360 -0.60570 -0.27820

loop_
_atom_type_symbol
_atom_type_radius_bond
C 0.68
H 0.23
